data_1004105
loop_
_publ_author_name
'Abraham, F'
'Ketatni, M'
'Mairesse, G'
'Mernari, B'

_publ_section_title
;
Crystal structure of a new bismuth copper oxyphosphate: Bi Cu2 P O6
;
_journal_coden_ASTM EJSCE5
_journal_name_full
;
European Journal of Solid State Inorganic Chemistry
;
_journal_page_first 313
_journal_page_last 323
_journal_volume 31
_journal_year 1994
_chemical_formula_structural 'Bi Cu2 (P O4) O2'
_chemical_formula_sum 'Bi Cu2 O6 P'
_chemical_name_systematic 'Bismuth dicopper phosphate(V) dioxide'
_space_group_IT_number 62
_symmetry_cell_setting orthorhombic
_symmetry_Int_Tables_number 62
_symmetry_space_group_name_Hall '-P 2ac 2n'
_symmetry_space_group_name_H-M 'P n m a'
_cell_angle_alpha 90
_cell_angle_beta 90
_cell_angle_gamma 90
_cell_formula_units_Z 4
_cell_length_a 11.776(1)
_cell_length_b 5.1730(6)
_cell_length_c 7.7903(6)
_cell_volume 474.6
_exptl_crystal_density_meas 6.48
_refine_ls_R_factor_all 0.029
_cod_database_code 1004105

loop_
_symmetry_equiv_pos_as_xyz
x,y,z
1/2+x,1/2-y,1/2-z
-x,1/2+y,-z
1/2-x,-y,1/2+z
-x,-y,-z
1/2-x,1/2+y,1/2+z
x,1/2-y,z
1/2+x,y,1/2-z

loop_
_atom_site_label
_atom_site_type_symbol
_atom_site_symmetry_multiplicity
_atom_site_Wyckoff_symbol
_atom_site_fract_x
_atom_site_fract_y
_atom_site_fract_z
_atom_site_occupancy
_atom_site_attached_hydrogens
_atom_site_calc_flag
Bi1 Bi3+ 4 c 0.10713(3) 0.25 0.02360(5) 1. 0 d
Cu1 Cu2+ 4 c 0.0898(1) 0.75 0.6864(2) 1. 0 d
Cu2 Cu2+ 4 c 0.0722(1) 0.75 0.3156(2) 1. 0 d
P1 P5+ 4 c 0.1972(2) 0.25 0.4658(4) 1. 0 d
O1 O2- 8 d -0.0056(5) 0.0040(12) 0.1760(7) 1. 0 d
O2 O2- 8 d 0.1232(5) 0.4973(13) 0.4945(8) 1. 0 d
O3 O2- 4 c 0.2986(8) 0.25 0.5860(14) 1. 0 d
O4 O2- 4 c 0.2345(8) 0.25 0.2782(11) 1. 0 d

loop_
_atom_type_symbol
_atom_type_oxidation_number
Bi3+ 3.000
Cu2+ 2.000
P5+ 5.000
O2- -2.000
